data_7233757
loop_
_publ_author_name
'Deng, Liming'
'Zhang, Yaowen'
'Zhang, Dan'
'Jiao, Shaoshao'
'Xu, Jixiang'
'Liu, Kang'
'Wang, Lei'

_publ_section_title
;
 Two exceptionally stable luminescent MOFs for the selective and sensitive
 detection of Fe3+ ions in aqueous solution
;
_journal_issue 40
_journal_name_full CrystEngComm
_journal_page_first 6056
_journal_paper_doi 10.1039/C9CE01166H
_journal_volume 21
_journal_year 2019
_chemical_formula_moiety 'C14 H8 N4 O4 Zn'
_chemical_formula_sum 'C14 H8 N4 O4 Zn'
_chemical_formula_weight 361.61
_space_group_crystal_system monoclinic
_space_group_IT_number 15
_space_group_name_Hall '-C 2yc'
_space_group_name_H-M_alt 'C 1 2/c 1'
_symmetry_space_group_name_Hall '-C 2yc'
_symmetry_space_group_name_H-M 'C 1 2/c 1'
_atom_sites_solution_hydrogens geom
_atom_sites_solution_primary iterative
_audit_creation_date 2018-11-08
_audit_creation_method
;
Olex2 1.2
(compiled 2013.09.17 svn.r2790 for OlexSys, GUI svn.r4601)
;
_audit_update_record
;
2019-05-08 deposited with the CCDC.    2019-09-09 downloaded from the CCDC.
;
_cell_angle_alpha 90
_cell_angle_beta 96.927(4)
_cell_angle_gamma 90
_cell_formula_units_Z 8
_cell_length_a 14.9662(7)
_cell_length_b 13.9304(8)
_cell_length_c 13.3293(5)
_cell_measurement_reflns_used 2208
_cell_measurement_temperature 293(2)
_cell_measurement_theta_max 28.1600
_cell_measurement_theta_min 3.3090
_cell_volume 2758.7(2)
_computing_cell_refinement
;
CrysAlisPro, Agilent Technologies,
Version 1.171.36.28 (release 01-02-2013 CrysAlis171 .NET)
(compiled Feb  1 2013,16:14:44)
;
_computing_data_collection
;
CrysAlisPro, Agilent Technologies,
Version 1.171.36.28 (release 01-02-2013 CrysAlis171 .NET)
(compiled Feb  1 2013,16:14:44)
;
_computing_data_reduction
;
CrysAlisPro, Agilent Technologies,
Version 1.171.36.28 (release 01-02-2013 CrysAlis171 .NET)
(compiled Feb  1 2013,16:14:44)
;
_computing_molecular_graphics
;
O. V. Dolomanov, L. J. Bourhis, R. J. Gildea, J. A. K. Howard and H. Puschmann,
OLEX2: a complete structure solution, refinement and analysis program.
J. Appl. Cryst. (2009). 42, 339-341.
;
_computing_publication_material
;
O. V. Dolomanov, L. J. Bourhis, R. J. Gildea, J. A. K. Howard and H. Puschmann,
OLEX2: a complete structure solution, refinement and analysis program.
J. Appl. Cryst. (2009). 42, 339-341.
;
_computing_structure_refinement
;
SHELX, G.M. Sheldrick, Acta Cryst.
(2008). A64, 112-122
;
_computing_structure_solution 'SUPERFLIP, J. Appl. Cryst. (2007) 40, 786-790'
_diffrn_ambient_temperature 293(2)
_diffrn_detector_area_resol_mean 10.5095
_diffrn_measured_fraction_theta_full 0.9993
_diffrn_measured_fraction_theta_max 0.8517
_diffrn_measurement_details
;
#__ type_ start__ end____ width___ exp.time_
  1 omega  -74.00  -44.00   1.0000    1.5000
omega____ theta____ kappa____ phi______ frames
    -       11.5341  178.0000  -90.0000 30

#__ type_ start__ end____ width___ exp.time_
  2 omega   -4.00   36.00   1.0000    1.5000
omega____ theta____ kappa____ phi______ frames
    -       11.5341  -99.0000   90.0000 40

#__ type_ start__ end____ width___ exp.time_
  3 omega   44.00   70.00   1.0000    1.5000
omega____ theta____ kappa____ phi______ frames
    -       11.5341   38.0000  -60.0000 26

#__ type_ start__ end____ width___ exp.time_
  4 omega  -41.00   65.00   1.0000    1.5000
omega____ theta____ kappa____ phi______ frames
    -      -13.1747   77.0000  -30.0000 106
;
_diffrn_measurement_device_type 'Xcalibur, Atlas, Gemini ultra'
_diffrn_measurement_method '\w scans'
_diffrn_orient_matrix_UB_11 -0.0037918000
_diffrn_orient_matrix_UB_12 -0.0505896000
_diffrn_orient_matrix_UB_13 -0.0046366000
_diffrn_orient_matrix_UB_21 0.0414233000
_diffrn_orient_matrix_UB_22 -0.0054582000
_diffrn_orient_matrix_UB_23 0.0314529000
_diffrn_orient_matrix_UB_31 -0.0234447000
_diffrn_orient_matrix_UB_32 -0.0014761000
_diffrn_orient_matrix_UB_33 0.0431658000
_diffrn_radiation_monochromator graphite
_diffrn_radiation_type 'Mo K\a'
_diffrn_radiation_wavelength 0.7107
_diffrn_reflns_av_R_equivalents 0.0277
_diffrn_reflns_av_unetI/netI 0.0391
_diffrn_reflns_Laue_measured_fraction_full 0.974
_diffrn_reflns_Laue_measured_fraction_max 1.000
_diffrn_reflns_limit_h_max 17
_diffrn_reflns_limit_h_min -17
_diffrn_reflns_limit_k_max 9
_diffrn_reflns_limit_k_min -16
_diffrn_reflns_limit_l_max 15
_diffrn_reflns_limit_l_min -15
_diffrn_reflns_number 5854
_diffrn_reflns_point_group_measured_fraction_full 0.974
_diffrn_reflns_point_group_measured_fraction_max 1.000
_diffrn_reflns_theta_full 25.214
_diffrn_reflns_theta_max 24.996
_diffrn_reflns_theta_min 2.422
_diffrn_source 'Enhance (Mo) X-ray Source'
_exptl_absorpt_coefficient_mu 1.808
_exptl_absorpt_correction_T_max 1.00000
_exptl_absorpt_correction_T_min 0.93208
_exptl_absorpt_correction_type multi-scan
_exptl_absorpt_process_details
;
CrysAlisPro, Agilent Technologies,
Version 1.171.36.28 (release 01-02-2013 CrysAlis171 .NET)
(compiled Feb  1 2013,16:14:44)
Empirical absorption correction using spherical harmonics,
 implemented in SCALE3 ABSPACK scaling algorithm.
;
_exptl_crystal_colour colorless
_exptl_crystal_density_diffrn 1.741
_exptl_crystal_description block
_exptl_crystal_F_000 1456
_exptl_crystal_size_max 0.33
_exptl_crystal_size_mid 0.28
_exptl_crystal_size_min 0.22
_refine_diff_density_max 0.585
_refine_diff_density_min -0.290
_refine_diff_density_rms 0.070
_refine_ls_extinction_method none
_refine_ls_goodness_of_fit_ref 1.049
_refine_ls_hydrogen_treatment constr
_refine_ls_matrix_type full
_refine_ls_number_parameters 208
_refine_ls_number_reflns 2432
_refine_ls_number_restraints 6
_refine_ls_restrained_S_all 1.048
_refine_ls_R_factor_all 0.0456
_refine_ls_R_factor_gt 0.0349
_refine_ls_shift/su_max 0.000
_refine_ls_shift/su_mean 0.000
_refine_ls_structure_factor_coef Fsqd
_refine_ls_weighting_details
;
 w=1/[\s^2^(Fo^2^)+(0.0387P)^2^+3.2343P]
 where P=(Fo^2^+2Fc^2^)/3
;
_refine_ls_weighting_scheme calc
_refine_ls_wR_factor_gt 0.0794
_refine_ls_wR_factor_ref 0.0850
_reflns_Friedel_coverage 0.000
_reflns_number_gt 2041
_reflns_number_total 2432
_reflns_threshold_expression 'I > 2\s(I)'
_cod_data_source_file c9ce01166h2.cif
_cod_data_source_block ad-hnsf-03
_cod_depositor_comments 'Adding full bibliography for 7233757--7233758.cif.'
_cod_database_code 7233757
_shelxl_version_number 2013-2
_chemical_oxdiff_formula 'C1 O1 Zn1'
_shelx_space_group_comment
;
The symmetry employed for this shelxl refinement is uniquely defined
by the following loop, which should always be used as a source of
symmetry information in preference to the above space-group names.
They are only intended as comments.
;
_reflns_odcompleteness_completeness 99.93
_reflns_odcompleteness_iscentric 1
_reflns_odcompleteness_theta 26.32
_olex2_refinement_description
;
1. Others
 Fixed Uiso: H6(0.045) H14(0.05) H9(0.052) H13(0.037) H3(0.034) H8(0.037)
 H5(0.041) H7(0.045)
 Fixed X: H6(0.2441) H14(0.5604) H9(0.8256) H13(0.5109) H3(0.4528) H8(0.7997)
 H5(0.3701) H7(0.1384)
 Fixed Y: H6(1.0624) H14(0.7769) H9(0.6337) H13(0.5608) H3(0.9788) H8(0.9049)
 H5(1.1295) H7(1.1397)
 Fixed Z: H6(-0.0797) H14(0.4833) H9(0.4069) H13(0.6612) H3(0.1567) H8(0.3312)
 H5(0.1894) H7(0.0196)
;
_olex2_submission_special_instructions 'No special instructions were received'

loop_
_space_group_symop_operation_xyz
'x, y, z'
'-x, y, -z+1/2'
'x+1/2, y+1/2, z'
'-x+1/2, y+1/2, -z+1/2'
'-x, -y, -z'
'x, -y, z-1/2'
'-x+1/2, -y+1/2, -z'
'x+1/2, -y+1/2, z-1/2'

loop_
_atom_site_label
_atom_site_type_symbol
_atom_site_fract_x
_atom_site_fract_y
_atom_site_fract_z
_atom_site_U_iso_or_equiv
_atom_site_adp_type
_atom_site_occupancy
_atom_site_site_symmetry_order
_atom_site_calc_flag
_atom_site_refinement_flags_posn
_atom_site_refinement_flags_adp
Zn1 Zn 0.68121(2) 0.72260(3) 0.24104(2) 0.02526(14) Uani 1 1 d . U
O1 O 0.60335(18) 0.6684(2) 0.33396(18) 0.0489(7) Uani 1 1 d . .
N2 N 0.78577(18) 0.7638(2) 0.34149(18) 0.0323(7) Uani 1 1 d . .
N4 N 0.61216(17) 0.6568(2) 0.55986(17) 0.0295(6) Uani 1 1 d . .
N3 N 0.33825(16) 1.0819(2) 0.04630(17) 0.0278(6) Uani 1 1 d . .
O4 O 0.64188(19) 0.9242(2) 0.23015(17) 0.0613(9) Uani 1 1 d . .
O2 O 0.6401(2) 0.5214(2) 0.2965(2) 0.0682(9) Uani 1 1 d . .
N1 N 0.74148(17) 0.6507(2) 0.13561(18) 0.0313(6) Uani 1 1 d . .
O3 O 0.60418(18) 0.7962(2) 0.13707(18) 0.0488(7) Uani 1 1 d . .
C6 C 0.2565(2) 1.0851(3) -0.0139(2) 0.0379(9) Uani 1 1 d . .
H6 H 0.2441 1.0624 -0.0797 0.045 Uiso 1 1 calc R .
C2 C 0.5522(2) 0.9452(2) 0.0736(2) 0.0258(7) Uani 1 1 d . .
C14 C 0.6023(3) 0.7513(3) 0.5334(3) 0.0416(9) Uani 1 1 d . .
H14 H 0.5604 0.7769 0.4833 0.050 Uiso 1 1 calc R .
C12 C 0.5545(2) 0.5783(2) 0.5253(2) 0.0279(7) Uani 1 1 d . .
C4 C 0.42072(19) 1.0415(2) 0.0216(2) 0.0252(7) Uani 1 1 d . .
C9 C 0.8347(3) 0.6998(3) 0.4058(2) 0.0430(9) Uani 1 1 d . .
H9 H 0.8256 0.6337 0.4069 0.052 Uiso 1 1 calc R .
C1 C 0.6040(2) 0.8844(3) 0.1545(2) 0.0333(8) Uani 1 1 d . .
C13 C 0.5061(2) 0.5357(3) 0.5961(2) 0.0311(8) Uani 1 1 d . .
H13 H 0.5109 0.5608 0.6612 0.037 Uiso 1 1 calc R .
C3 C 0.4722(2) 0.9873(2) 0.0935(2) 0.0284(7) Uani 1 1 d . .
H3 H 0.4528 0.9788 0.1567 0.034 Uiso 1 1 calc R .
C8 C 0.8197(2) 0.8484(3) 0.3636(2) 0.0305(7) Uani 1 1 d . .
H8 H 0.7997 0.9049 0.3312 0.037 Uiso 1 1 calc R .
C5 C 0.3254(2) 1.1224(3) 0.1351(2) 0.0341(8) Uani 1 1 d . .
H5 H 0.3701 1.1295 0.1894 0.041 Uiso 1 1 calc R .
C11 C 0.5486(2) 0.5423(2) 0.4271(2) 0.0275(7) Uani 1 1 d . .
C10 C 0.6026(2) 0.5803(3) 0.3455(2) 0.0333(8) Uani 1 1 d . .
C7 C 0.1987(2) 1.1276(3) 0.0416(2) 0.0378(9) Uani 1 1 d . .
H7 H 0.1384 1.1397 0.0196 0.045 Uiso 1 1 calc R .

loop_
_atom_site_aniso_label
_atom_site_aniso_U_11
_atom_site_aniso_U_22
_atom_site_aniso_U_33
_atom_site_aniso_U_23
_atom_site_aniso_U_13
_atom_site_aniso_U_12
Zn1 0.0264(2) 0.0290(2) 0.0213(2) 0.00160(14) 0.00660(14) 0.00006(17)
O1 0.0587(17) 0.0458(18) 0.0478(14) 0.0100(12) 0.0301(12) -0.0045(14)
N2 0.0324(15) 0.0368(18) 0.0268(14) 0.0015(12) 0.0003(11) -0.0055(14)
N4 0.0298(14) 0.0338(17) 0.0239(13) 0.0037(11) -0.0004(11) -0.0057(13)
N3 0.0257(13) 0.0352(17) 0.0239(13) 0.0025(11) 0.0084(10) 0.0080(13)
O4 0.0619(17) 0.086(2) 0.0328(13) -0.0045(14) -0.0079(12) 0.0213(17)
O2 0.097(2) 0.062(2) 0.0554(17) 0.0039(15) 0.0480(16) 0.0068(18)
N1 0.0266(14) 0.0419(18) 0.0269(13) -0.0013(12) 0.0095(11) 0.0067(13)
O3 0.0564(17) 0.0445(18) 0.0456(14) 0.0154(12) 0.0063(12) 0.0165(14)
C6 0.0315(18) 0.052(2) 0.0303(17) -0.0103(16) 0.0055(14) 0.0002(17)
C2 0.0275(16) 0.0272(18) 0.0234(15) 0.0031(13) 0.0057(12) 0.0055(15)
C14 0.046(2) 0.034(2) 0.0410(19) 0.0068(16) -0.0103(16) 0.0006(18)
C12 0.0238(16) 0.0335(19) 0.0257(15) 0.0051(13) -0.0003(12) -0.0040(15)
C4 0.0236(15) 0.0297(18) 0.0234(15) -0.0019(13) 0.0073(12) 0.0055(14)
C9 0.054(2) 0.031(2) 0.0409(19) 0.0044(15) -0.0087(17) -0.0042(18)
C1 0.0274(17) 0.047(2) 0.0278(17) 0.0085(16) 0.0136(14) 0.0160(17)
C13 0.0321(17) 0.043(2) 0.0181(14) 0.0006(14) 0.0017(12) -0.0045(17)
C3 0.0320(17) 0.036(2) 0.0188(14) 0.0034(13) 0.0102(12) 0.0109(16)
C8 0.0327(18) 0.031(2) 0.0267(15) 0.0051(13) 0.0013(13) -0.0039(16)
C5 0.0308(18) 0.047(2) 0.0246(16) -0.0009(14) 0.0031(13) 0.0082(17)
C11 0.0234(15) 0.037(2) 0.0220(15) 0.0064(13) 0.0026(12) -0.0030(15)
C10 0.0303(18) 0.045(2) 0.0242(16) 0.0025(15) 0.0013(13) -0.0069(17)
C7 0.0239(17) 0.054(3) 0.0362(18) -0.0068(16) 0.0044(14) 0.0028(17)

loop_
_atom_type_symbol
_atom_type_description
_atom_type_scat_dispersion_real
_atom_type_scat_dispersion_imag
_atom_type_scat_source
C C 0.0033 0.0016 'International Tables Vol C Tables 4.2.6.8 and 6.1.1.4'
H H 0.0000 0.0000 'International Tables Vol C Tables 4.2.6.8 and 6.1.1.4'
N N 0.0061 0.0033 'International Tables Vol C Tables 4.2.6.8 and 6.1.1.4'
O O 0.0106 0.0060 'International Tables Vol C Tables 4.2.6.8 and 6.1.1.4'
Zn Zn 0.2839 1.4301 'International Tables Vol C Tables 4.2.6.8 and 6.1.1.4'

loop_
_geom_angle_atom_site_label_1
_geom_angle_atom_site_label_2
_geom_angle_atom_site_label_3
_geom_angle
_geom_angle_site_symmetry_1
_geom_angle_site_symmetry_3
O1 Zn1 N2 99.42(11) . .
O1 Zn1 N1 126.80(12) . .
O1 Zn1 O3 107.64(11) . .
N2 Zn1 N1 103.11(11) . .
O3 Zn1 N2 131.09(12) . .
O3 Zn1 N1 92.36(11) . .
C10 O1 Zn1 118.5(2) . .
C9 N2 Zn1 122.5(2) . .
C8 N2 Zn1 131.2(2) . .
C8 N2 C9 106.3(3) . .
C14 N4 C12 127.6(3) . .
C8 N4 C14 107.1(3) 7_666 .
C8 N4 C12 124.7(3) 7_666 .
C6 N3 C4 127.4(2) . .
C5 N3 C6 106.6(3) . .
C5 N3 C4 125.9(2) . .
C5 N1 Zn1 131.0(2) 3_545 .
C5 N1 C7 105.4(3) 3_545 3_545
C7 N1 Zn1 123.4(2) 3_545 .
C1 O3 Zn1 113.2(2) . .
C7 C6 N3 106.3(3) . .
C4 C2 C1 123.1(3) 5_675 .
C3 C2 C4 118.2(3) . 5_675
C3 C2 C1 118.7(2) . .
C9 C14 N4 106.5(3) 7_666 .
C13 C12 N4 116.8(3) . .
C13 C12 C11 120.3(3) . .
C11 C12 N4 122.8(3) . .
C2 C4 N3 120.8(3) 5_675 .
C3 C4 N3 118.6(2) . .
C3 C4 C2 120.5(3) . 5_675
C14 C9 N2 109.0(3) 7_666 .
O4 C1 O3 125.8(3) . .
O4 C1 C2 118.6(3) . .
O3 C1 C2 115.5(3) . .
C11 C13 C12 122.0(3) 5_666 .
C4 C3 C2 121.3(3) . .
N2 C8 N4 111.1(3) . 7_666
N1 C5 N3 111.6(3) 3_455 .
C12 C11 C10 124.5(3) . .
C13 C11 C12 117.6(3) 5_666 .
C13 C11 C10 117.8(3) 5_666 .
O1 C10 C11 116.5(3) . .
O2 C10 O1 125.9(3) . .
O2 C10 C11 117.6(3) . .
C6 C7 N1 110.1(3) . 3_455

loop_
_geom_bond_atom_site_label_1
_geom_bond_atom_site_label_2
_geom_bond_distance
_geom_bond_site_symmetry_2
Zn1 O1 1.952(2) .
Zn1 N2 2.016(3) .
Zn1 N1 2.025(3) .
Zn1 O3 1.979(2) .
O1 C10 1.236(4) .
N2 C9 1.384(4) .
N2 C8 1.303(4) .
N4 C14 1.366(4) .
N4 C12 1.435(4) .
N4 C8 1.355(4) 7_666
N3 C6 1.380(4) .
N3 C4 1.430(4) .
N3 C5 1.347(4) .
O4 C1 1.228(4) .
O2 C10 1.227(4) .
N1 C5 1.317(4) 3_545
N1 C7 1.375(4) 3_545
O3 C1 1.250(4) .
C6 C7 1.342(4) .
C2 C4 1.389(4) 5_675
C2 C1 1.510(4) .
C2 C3 1.388(4) .
C14 C9 1.352(5) 7_666
C12 C13 1.390(4) .
C12 C11 1.395(4) .
C4 C2 1.389(4) 5_675
C4 C3 1.380(4) .
C9 C14 1.352(5) 7_666
C13 C11 1.373(5) 5_666
C8 N4 1.355(4) 7_666
C5 N1 1.316(4) 3_455
C11 C13 1.373(5) 5_666
C11 C10 1.526(4) .
C7 N1 1.375(4) 3_455
